data_7039708
loop_
_publ_author_name
'Zwettler, Niklas'
'Judmaier, Martina E.'
'Strohmeier, Lara'
'Belaj, Ferdinand'
'M\"osch-Zanetti, Nadia C'

_publ_section_title
;
 Oxygen activation and catalytic aerobic oxidation by Mo(iv)/(vi)
 complexes with functionalized iminophenolate ligands.
;
_journal_issue 37
_journal_name_full 'Dalton transactions (Cambridge, England : 2003)'
_journal_page_first 14549
_journal_page_last 14560
_journal_paper_doi 10.1039/c6dt01692h
_journal_volume 45
_journal_year 2016
_chemical_absolute_configuration ad
_chemical_compound_source 'synthetical product'
_chemical_formula_moiety 'C76 H120 Mo2 N4 O11, 2(C2 H3 N)'
_chemical_formula_sum 'C80 H126 Mo2 N6 O11'
_chemical_formula_weight 1539.74
_chemical_name_common
'tetrakis(2,4-di-tert-butyl-6-{(E)-[(3-methoxypropyl)imino]methyl}phe-nolato)-(mu2-oxo)-dioxo-di-molybdenum(V) acetonitrile solvate (1:2)'
_chemical_name_systematic
'tetrakis(2,4-di-tert-butyl-6-{(E)-[(3-methoxypropyl)imino]methyl}phe-nolato)-(mu2-oxo)-dioxo-di-molybdenum(V) acetonitrile solvate (1:2)'
_space_group_crystal_system hexagonal
_space_group_IT_number 171
_space_group_name_Hall 'P 62'
_space_group_name_H-M_alt 'P 62'
_symmetry_space_group_name_Hall 'P 62'
_symmetry_space_group_name_H-M 'P 62'
_atom_sites_solution_hydrogens geom
_atom_sites_solution_primary direct
_atom_sites_solution_secondary difmap
_audit_creation_method 'manual edited SHELXL-2014/6.cif file'
_audit_update_record
;
2016-06-20 deposited with the CCDC.
2016-06-27 downloaded from the CCDC.
;
_cell_angle_alpha 90
_cell_angle_beta 90
_cell_angle_gamma 120
_cell_formula_units_Z 3
_cell_length_a 20.8493(5)
_cell_length_b 20.8493(5)
_cell_length_c 17.0636(6)
_cell_measurement_reflns_used 9536
_cell_measurement_temperature 100(2)
_cell_measurement_theta_max 28.51
_cell_measurement_theta_min 2.55
_cell_volume 6423.7(3)
_computing_cell_refinement 'Bruker SAINT'
_computing_data_collection 'Bruker APEX2'
_computing_data_reduction 'Bruker SAINT'
_computing_molecular_graphics 'modified ORTEP (Johnson, 1965)'
_computing_publication_material 'SHELXL-2014/6 (Sheldrick, 2014)'
_computing_structure_refinement 'SHELXL-2014/6 (Sheldrick, 2014)'
_computing_structure_solution 'SHELXS-97 (Sheldrick, 2008)'
_diffrn_ambient_temperature 100(2)
_diffrn_measured_fraction_theta_full 0.999
_diffrn_measured_fraction_theta_max 0.999
_diffrn_measurement_device_type 'Bruker APEX-II CCD'
_diffrn_measurement_method '\f and \w scans'
_diffrn_radiation_monochromator 'multilayer monochromator'
_diffrn_radiation_source 'Incoatec microfocus sealed tube'
_diffrn_radiation_type MoK\a
_diffrn_radiation_wavelength 0.71073
_diffrn_reflns_av_R_equivalents 0.0969
_diffrn_reflns_av_unetI/netI 0.0981
_diffrn_reflns_Laue_measured_fraction_full 0.999
_diffrn_reflns_Laue_measured_fraction_max 0.999
_diffrn_reflns_limit_h_max 24
_diffrn_reflns_limit_h_min -24
_diffrn_reflns_limit_k_max 24
_diffrn_reflns_limit_k_min -24
_diffrn_reflns_limit_l_max 20
_diffrn_reflns_limit_l_min -20
_diffrn_reflns_number 41606
_diffrn_reflns_point_group_measured_fraction_full 0.999
_diffrn_reflns_point_group_measured_fraction_max 0.999
_diffrn_reflns_theta_full 25.00
_diffrn_reflns_theta_max 25.00
_diffrn_reflns_theta_min 2.55
_exptl_absorpt_coefficient_mu 0.349
_exptl_absorpt_correction_T_max 1.000
_exptl_absorpt_correction_T_min 0.650
_exptl_absorpt_correction_type multi-scan
_exptl_absorpt_process_details 'Bruker (2001). SADABS. Bruker AXS Inc., Madison, Wisconsin, USA.'
_exptl_crystal_colour red
_exptl_crystal_density_diffrn 1.194
_exptl_crystal_description hexag.prism
_exptl_crystal_F_000 2460
_exptl_crystal_size_max 0.210
_exptl_crystal_size_mid 0.210
_exptl_crystal_size_min 0.100
_refine_diff_density_max 0.842
_refine_diff_density_min -1.196
_refine_diff_density_rms 0.088
_refine_ls_abs_structure_details
;
 Flack x determined using 2331 quotients [(I+)-(I-)]/[(I+)+(I-)]
 (Parsons, Flack and Wagner, Acta Cryst. B69 (2013) 249-259).
;
_refine_ls_abs_structure_Flack -0.04(3)
_refine_ls_extinction_method none
_refine_ls_goodness_of_fit_ref 1.034
_refine_ls_hydrogen_treatment refU
_refine_ls_matrix_type full
_refine_ls_number_parameters 497
_refine_ls_number_reflns 7534
_refine_ls_number_restraints 19
_refine_ls_restrained_S_all 1.032
_refine_ls_R_factor_all 0.0885
_refine_ls_R_factor_gt 0.0547
_refine_ls_shift/su_max 0.007
_refine_ls_shift/su_mean 0.000
_refine_ls_structure_factor_coef Fsqd
_refine_ls_weighting_details 'w=1/[\s^2^(Fo^2^)+(0.0593P)^2^+2.2270P] where P=(Fo^2^+2Fc^2^)/3'
_refine_ls_weighting_scheme calc
_refine_ls_wR_factor_gt 0.1090
_refine_ls_wR_factor_ref 0.1272
_reflns_Friedel_coverage 0.929
_reflns_Friedel_fraction_full 0.999
_reflns_Friedel_fraction_max 0.999
_reflns_number_gt 5744
_reflns_number_total 7534
_reflns_threshold_expression 'I > 2\s(I)'
_cod_data_source_file c6dt01692h2.cif
_cod_data_source_block NZ372
_cod_depositor_comments 'Adding full bibliography for 7039702--7039708.cif.'
_cod_original_cell_volume 6423.7(4)
_cod_database_code 7039708
_shelx_space_group_comment
;
The symmetry employed for this shelxl refinement is uniquely defined
by the following loop, which should always be used as a source of
symmetry information in preference to the above space-group names.
They are only intended as comments.
;
_shelx_estimated_absorpt_t_min 0.930
_shelx_estimated_absorpt_t_max 0.966
_shelxl_version_number 2014/6

loop_
_space_group_symop_operation_xyz
'x, y, z'
'-y, x-y, z+2/3'
'-x+y, -x, z+1/3'
'-x, -y, z'
'y, -x+y, z+2/3'
'x-y, x, z+1/3'

loop_
_atom_site_label
_atom_site_type_symbol
_atom_site_fract_x
_atom_site_fract_y
_atom_site_fract_z
_atom_site_U_iso_or_equiv
_atom_site_adp_type
_atom_site_occupancy
_atom_site_site_symmetry_order
_atom_site_calc_flag
_atom_site_refinement_flags_posn
_atom_site_refinement_flags_adp
_atom_site_refinement_flags_occupancy
_atom_site_disorder_assembly
_atom_site_disorder_group
O2 O 0.5000 1.0000 0.2190(5) 0.020(2) Uani 1 2 d S T P . .
Mo1 Mo 0.41749(3) 1.01144(3) 0.24084(15) 0.01784(19) Uani 1 1 d . . . . .
O1 O 0.4031(3) 0.9863(3) 0.3365(4) 0.0198(13) Uani 1 1 d . . . . .
O11 O 0.4393(3) 1.0689(3) 0.1372(4) 0.0205(14) Uani 1 1 d . . . . .
C11 C 0.4412(4) 1.1323(4) 0.1199(6) 0.0166(19) Uani 1 1 d . . . . .
C12 C 0.4165(4) 1.1433(4) 0.0461(5) 0.0165(19) Uani 1 1 d . . . . .
C13 C 0.4240(4) 1.2127(4) 0.0328(6) 0.020(2) Uani 1 1 d . . . . .
H13 H 0.4064 1.2202 -0.0157 0.026(14) Uiso 1 1 calc R U . . .
C14 C 0.4552(4) 1.2721(4) 0.0851(6) 0.019(2) Uani 1 1 d . . . . .
C15 C 0.4781(4) 1.2595(4) 0.1566(6) 0.020(2) Uani 1 1 d . . . . .
H15 H 0.4987 1.2983 0.1942 0.026(14) Uiso 1 1 calc R U . . .
C16 C 0.4713(4) 1.1907(4) 0.1749(5) 0.0154(19) Uani 1 1 d . . . . .
C17 C 0.4987(4) 1.1842(4) 0.2494(6) 0.020(2) Uani 1 1 d . . . . .
H17 H 0.5276 1.2291 0.2774 0.026(14) Uiso 1 1 calc R U . . .
N1 N 0.4887(3) 1.1240(3) 0.2836(5) 0.0175(17) Uani 1 1 d . . . . .
C101 C 0.5237(4) 1.1347(4) 0.3622(5) 0.020(2) Uani 1 1 d . . . . .
H101 H 0.5721 1.1812 0.3626 0.026(9) Uiso 1 1 calc R U . . .
H102 H 0.5326 1.0932 0.3734 0.026(9) Uiso 1 1 calc R U . . .
C102 C 0.4742(4) 1.1380(4) 0.4250(4) 0.024(2) Uani 1 1 d D . . . .
H103 H 0.4244 1.0935 0.4211 0.026(9) Uiso 1 1 calc R U . . .
H104 H 0.4688 1.1820 0.4159 0.026(9) Uiso 1 1 calc R U . . .
C103 C 0.5044(4) 1.1422(5) 0.5067(5) 0.024(2) Uani 1 1 d D . . . .
H105 H 0.5095 1.0982 0.5171 0.026(9) Uiso 1 1 calc R U . . .
H106 H 0.5537 1.1871 0.5122 0.026(9) Uiso 1 1 calc R U . . .
O103 O 0.4535(3) 1.1446(3) 0.5599(3) 0.0308(15) Uani 1 1 d D . . . .
C104 C 0.4744(5) 1.1463(6) 0.6394(5) 0.038(3) Uani 1 1 d D . . . .
H107 H 0.4759 1.1011 0.6514 0.054(18) Uiso 1 1 calc R U . . .
H108 H 0.4382 1.1493 0.6736 0.054(18) Uiso 1 1 calc R U . . .
H109 H 0.5235 1.1896 0.6481 0.054(18) Uiso 1 1 calc R U . . .
O21 O 0.3280(3) 1.0281(2) 0.2363(4) 0.0192(13) Uani 1 1 d . . . . .
C21 C 0.2567(4) 0.9812(4) 0.2416(6) 0.0178(18) Uani 1 1 d . . . . .
C22 C 0.2065(4) 1.0070(4) 0.2619(6) 0.022(2) Uani 1 1 d . . . . .
C23 C 0.1324(4) 0.9548(4) 0.2668(6) 0.026(2) Uani 1 1 d . . . . .
H23 H 0.0995 0.9718 0.2817 0.031(14) Uiso 1 1 calc R U . . .
C24 C 0.1012(4) 0.8786(4) 0.2516(6) 0.027(2) Uani 1 1 d . . . . .
C25 C 0.1498(4) 0.8554(4) 0.2300(6) 0.025(2) Uani 1 1 d . . . . .
H25 H 0.1311 0.8046 0.2183 0.031(14) Uiso 1 1 calc R U . . .
C26 C 0.2262(4) 0.9048(4) 0.2248(6) 0.021(2) Uani 1 1 d . . . . .
C27 C 0.2709(4) 0.8740(4) 0.1975(5) 0.019(2) Uani 1 1 d . . . . .
H27 H 0.2438 0.8236 0.1817 0.031(14) Uiso 1 1 calc R U . . .
N2 N 0.3421(3) 0.9047(3) 0.1912(5) 0.0168(17) Uani 1 1 d . . . . .
C201 C 0.3670(5) 0.8553(4) 0.1558(6) 0.026(2) Uani 1 1 d . . . . .
H201 H 0.3358 0.8041 0.1755 0.035(12) Uiso 1 1 calc R U . A 1
H202 H 0.4189 0.8725 0.1710 0.035(12) Uiso 1 1 calc R U . A 1
C202 C 0.361(2) 0.8561(10) 0.066(2) 0.028(3) Uani 0.512(12) 1 d D . P B 1
H203 H 0.3092 0.8407 0.0511 0.035(12) Uiso 0.512(12) 1 calc R U P B 1
H204 H 0.3930 0.9073 0.0464 0.035(12) Uiso 0.512(12) 1 calc R U P B 1
C203 C 0.3832(12) 0.8053(6) 0.0255(15) 0.025(5) Uani 0.512(12) 1 d D . P B 1
H205 H 0.3858 0.8129 -0.0320 0.035(12) Uiso 0.512(12) 1 calc R U P B 1
H206 H 0.4324 0.8157 0.0443 0.035(12) Uiso 0.512(12) 1 calc R U P B 1
O203 O 0.3285(5) 0.7317(5) 0.0444(7) 0.023(3) Uani 0.512(12) 1 d D . P B 1
C204 C 0.3475(9) 0.6787(8) 0.0175(13) 0.043(7) Uani 0.512(12) 1 d D . P B 1
H207 H 0.3568 0.6846 -0.0391 0.04(2) Uiso 0.512(12) 1 calc R U P B 1
H208 H 0.3066 0.6286 0.0284 0.04(2) Uiso 0.512(12) 1 calc R U P B 1
H209 H 0.3922 0.6863 0.0446 0.04(2) Uiso 0.512(12) 1 calc R U P B 1
C212 C 0.357(3) 0.8435(14) 0.0690(17) 0.028(3) Uani 0.488(12) 1 d D . P B 2
H213 H 0.3931 0.8889 0.0410 0.035(12) Uiso 0.488(12) 1 calc R U P B 2
H214 H 0.3064 0.8321 0.0539 0.035(12) Uiso 0.488(12) 1 calc R U P B 2
C213 C 0.3685(15) 0.7796(12) 0.0477(8) 0.025(5) Uani 0.488(12) 1 d D . P B 2
H215 H 0.4179 0.7896 0.0654 0.035(12) Uiso 0.488(12) 1 calc R U P B 2
H216 H 0.3303 0.7334 0.0729 0.035(12) Uiso 0.488(12) 1 calc R U P B 2
O213 O 0.3629(6) 0.7724(6) -0.0351(7) 0.027(4) Uani 0.488(12) 1 d D . P B 2
C214 C 0.3779(10) 0.7169(9) -0.0632(11) 0.032(5) Uani 0.488(12) 1 d D . P B 2
H217 H 0.4265 0.7272 -0.0443 0.04(2) Uiso 0.488(12) 1 calc R U P B 2
H218 H 0.3778 0.7171 -0.1207 0.04(2) Uiso 0.488(12) 1 calc R U P B 2
H219 H 0.3397 0.6683 -0.0442 0.04(2) Uiso 0.488(12) 1 calc R U P B 2
C31 C 0.3846(5) 1.0814(4) -0.0156(6) 0.023(2) Uani 1 1 d . . . . .
C32 C 0.3600(5) 1.1047(5) -0.0899(7) 0.036(2) Uani 1 1 d . . . . .
H321 H 0.3209 1.1158 -0.0767 0.035(9) Uiso 1 1 calc R U . . .
H322 H 0.3412 1.0643 -0.1282 0.035(9) Uiso 1 1 calc R U . . .
H323 H 0.4024 1.1488 -0.1123 0.035(9) Uiso 1 1 calc R U . . .
C33 C 0.4431(5) 1.0612(5) -0.0403(6) 0.030(2) Uani 1 1 d . . . . .
H331 H 0.4833 1.1029 -0.0684 0.035(9) Uiso 1 1 calc R U . . .
H332 H 0.4203 1.0177 -0.0746 0.035(9) Uiso 1 1 calc R U . . .
H333 H 0.4631 1.0500 0.0064 0.035(9) Uiso 1 1 calc R U . . .
C34 C 0.3164(4) 1.0135(4) 0.0191(6) 0.028(2) Uani 1 1 d . . . . .
H341 H 0.3305 0.9984 0.0675 0.035(9) Uiso 1 1 calc R U . . .
H342 H 0.2973 0.9727 -0.0187 0.035(9) Uiso 1 1 calc R U . . .
H343 H 0.2780 1.0261 0.0307 0.035(9) Uiso 1 1 calc R U . . .
C35 C 0.4573(4) 1.3455(4) 0.0676(6) 0.022(2) Uani 1 1 d . . . . .
C36 C 0.5216(5) 1.4098(4) 0.1126(6) 0.029(2) Uani 1 1 d . . . . .
H361 H 0.5114 1.4032 0.1690 0.031(8) Uiso 1 1 calc R U . . .
H362 H 0.5265 1.4569 0.0959 0.031(8) Uiso 1 1 calc R U . . .
H363 H 0.5679 1.4099 0.1016 0.031(8) Uiso 1 1 calc R U . . .
C37 C 0.4684(5) 1.3639(4) -0.0197(6) 0.026(2) Uani 1 1 d . . . . .
H371 H 0.5131 1.3642 -0.0378 0.031(8) Uiso 1 1 calc R U . . .
H372 H 0.4738 1.4128 -0.0284 0.031(8) Uiso 1 1 calc R U . . .
H373 H 0.4254 1.3265 -0.0489 0.031(8) Uiso 1 1 calc R U . . .
C38 C 0.3839(5) 1.3380(5) 0.0956(6) 0.031(2) Uani 1 1 d . . . . .
H381 H 0.3427 1.2969 0.0678 0.031(8) Uiso 1 1 calc R U . . .
H382 H 0.3837 1.3840 0.0848 0.031(8) Uiso 1 1 calc R U . . .
H383 H 0.3785 1.3281 0.1521 0.031(8) Uiso 1 1 calc R U . . .
C41 C 0.2350(4) 1.0898(5) 0.2771(6) 0.025(2) Uani 1 1 d . . . . .
C42 C 0.1722(5) 1.1038(5) 0.3002(7) 0.035(3) Uani 1 1 d . . . . .
H421 H 0.1506 1.0790 0.3500 0.033(9) Uiso 1 1 calc R U . . .
H422 H 0.1340 1.0843 0.2594 0.033(9) Uiso 1 1 calc R U . . .
H423 H 0.1917 1.1572 0.3059 0.033(9) Uiso 1 1 calc R U . . .
C43 C 0.2927(5) 1.1185(5) 0.3429(6) 0.031(2) Uani 1 1 d . . . . .
H431 H 0.3092 1.1707 0.3530 0.033(9) Uiso 1 1 calc R U . . .
H432 H 0.3351 1.1134 0.3272 0.033(9) Uiso 1 1 calc R U . . .
H433 H 0.2706 1.0896 0.3906 0.033(9) Uiso 1 1 calc R U . . .
C44 C 0.2693(5) 1.1331(5) 0.1998(6) 0.027(2) Uani 1 1 d . . . . .
H441 H 0.2861 1.1857 0.2079 0.033(9) Uiso 1 1 calc R U . . .
H442 H 0.2318 1.1135 0.1582 0.033(9) Uiso 1 1 calc R U . . .
H443 H 0.3114 1.1273 0.1846 0.033(9) Uiso 1 1 calc R U . . .
C45 C 0.0169(5) 0.8271(5) 0.2581(7) 0.035(3) Uani 1 1 d . . . . .
C46 C -0.0050(5) 0.7461(5) 0.2413(9) 0.047(3) Uani 1 1 d . . . . .
H461 H 0.0225 0.7312 0.2764 0.050(10) Uiso 1 1 calc R U . . .
H462 H 0.0070 0.7415 0.1867 0.050(10) Uiso 1 1 calc R U . . .
H463 H -0.0582 0.7139 0.2499 0.050(10) Uiso 1 1 calc R U . . .
C47 C -0.0093(5) 0.8305(6) 0.3404(8) 0.055(3) Uani 1 1 d . . . . .
H471 H 0.0154 0.8148 0.3783 0.050(10) Uiso 1 1 calc R U . . .
H472 H -0.0630 0.7976 0.3438 0.050(10) Uiso 1 1 calc R U . . .
H473 H 0.0029 0.8814 0.3520 0.050(10) Uiso 1 1 calc R U . . .
C48 C -0.0222(5) 0.8499(6) 0.1976(7) 0.045(3) Uani 1 1 d . . . . .
H481 H -0.0758 0.8164 0.2009 0.050(10) Uiso 1 1 calc R U . . .
H482 H -0.0049 0.8473 0.1449 0.050(10) Uiso 1 1 calc R U . . .
H483 H -0.0108 0.9008 0.2081 0.050(10) Uiso 1 1 calc R U . . .
N51 N 0.2962(18) 0.7882(19) 0.446(3) 0.067(4) Uani 0.5 1 d D . P C 3
C51 C 0.2746(16) 0.8258(17) 0.435(2) 0.067(4) Uani 0.5 1 d D . P C 3
C52 C 0.2444(14) 0.8749(13) 0.4236(18) 0.067(4) Uani 0.5 1 d D . P C 3
H521 H 0.2135 0.8602 0.3763 0.08(4) Uiso 0.5 1 calc R U P C 3
H522 H 0.2850 0.9260 0.4178 0.08(4) Uiso 0.5 1 calc R U P C 3
H523 H 0.2143 0.8714 0.4692 0.08(4) Uiso 0.5 1 calc R U P C 3
N61 N 0.2892(11) 0.7443(12) 0.4680(15) 0.067(4) Uani 0.5 1 d D . P D 4
C61 C 0.282(2) 0.791(2) 0.450(4) 0.067(4) Uani 0.5 1 d D . P D 4
C62 C 0.2721(18) 0.8532(14) 0.429(2) 0.067(4) Uani 0.5 1 d D . P D 4
H621 H 0.2472 0.8630 0.4724 0.08(4) Uiso 0.5 1 calc R U P D 4
H622 H 0.2418 0.8414 0.3817 0.08(4) Uiso 0.5 1 calc R U P D 4
H623 H 0.3205 0.8972 0.4198 0.08(4) Uiso 0.5 1 calc R U P D 4

loop_
_atom_site_aniso_label
_atom_site_aniso_U_11
_atom_site_aniso_U_22
_atom_site_aniso_U_33
_atom_site_aniso_U_23
_atom_site_aniso_U_13
_atom_site_aniso_U_12
O2 0.014(4) 0.009(4) 0.035(6) 0.000 0.000 0.004(3)
Mo1 0.0123(3) 0.0108(3) 0.0310(4) -0.0011(3) -0.0003(3) 0.0063(3)
O1 0.028(3) 0.018(3) 0.011(4) 0.005(2) 0.003(3) 0.010(2)
O11 0.016(3) 0.015(3) 0.034(4) -0.006(3) -0.002(3) 0.010(2)
C11 0.007(4) 0.012(4) 0.030(6) -0.001(4) 0.003(4) 0.004(3)
C12 0.011(4) 0.016(4) 0.024(6) 0.000(4) 0.003(4) 0.007(3)
C13 0.016(4) 0.015(4) 0.029(6) 0.003(4) 0.002(4) 0.008(3)
C14 0.013(4) 0.014(4) 0.029(6) 0.002(4) 0.005(4) 0.006(3)
C15 0.014(4) 0.018(4) 0.030(6) -0.003(4) 0.003(4) 0.009(3)
C16 0.009(4) 0.011(4) 0.025(6) 0.000(4) 0.001(4) 0.003(3)
C17 0.014(4) 0.013(4) 0.033(6) -0.005(4) -0.002(4) 0.007(3)
N1 0.017(3) 0.010(3) 0.025(5) -0.001(3) -0.002(3) 0.006(3)
C101 0.020(4) 0.016(4) 0.024(6) -0.009(4) -0.012(4) 0.010(3)
C102 0.020(4) 0.023(4) 0.037(7) -0.004(4) -0.002(4) 0.018(4)
C103 0.020(4) 0.029(5) 0.028(6) 0.000(4) -0.003(4) 0.017(4)
O103 0.035(3) 0.048(4) 0.021(4) -0.004(3) -0.001(3) 0.030(3)
C104 0.040(6) 0.054(7) 0.032(7) -0.005(5) -0.002(5) 0.031(5)
O21 0.015(3) 0.010(2) 0.035(4) -0.002(3) -0.001(3) 0.008(2)
C21 0.013(4) 0.014(4) 0.021(5) 0.002(4) 0.002(4) 0.002(3)
C22 0.022(4) 0.017(4) 0.032(7) 0.007(4) 0.007(4) 0.013(3)
C23 0.020(4) 0.022(4) 0.037(7) 0.003(4) -0.001(4) 0.011(4)
C24 0.017(4) 0.028(5) 0.041(7) 0.009(5) 0.007(4) 0.014(4)
C25 0.017(4) 0.014(4) 0.038(7) 0.004(4) 0.001(4) 0.004(3)
C26 0.022(4) 0.015(4) 0.032(7) 0.004(4) 0.006(4) 0.013(3)
C27 0.017(4) 0.011(4) 0.027(6) -0.005(4) -0.006(4) 0.006(3)
N2 0.013(3) 0.008(3) 0.032(5) -0.001(3) 0.001(3) 0.007(3)
C201 0.020(4) 0.016(4) 0.043(7) 0.002(4) 0.003(4) 0.010(4)
C202 0.015(5) 0.026(7) 0.040(7) -0.017(6) -0.004(5) 0.009(7)
C203 0.008(10) 0.019(12) 0.043(14) -0.009(10) -0.003(8) 0.003(11)
O203 0.013(6) 0.022(6) 0.035(9) -0.015(6) -0.007(5) 0.009(5)
C204 0.030(10) 0.025(10) 0.08(2) -0.023(11) -0.032(11) 0.018(9)
C212 0.015(5) 0.026(7) 0.040(7) -0.017(6) -0.004(5) 0.009(7)
C213 0.008(10) 0.019(12) 0.043(14) -0.009(10) -0.003(8) 0.003(11)
O213 0.025(7) 0.026(7) 0.039(10) -0.014(6) -0.011(6) 0.020(6)
C214 0.030(10) 0.045(12) 0.034(14) -0.007(10) -0.006(9) 0.027(10)
C31 0.027(5) 0.013(4) 0.029(6) -0.004(4) -0.005(4) 0.010(4)
C32 0.061(6) 0.023(4) 0.029(6) -0.005(5) -0.010(6) 0.025(4)
C33 0.042(5) 0.021(5) 0.026(6) -0.009(4) 0.002(5) 0.015(4)
C34 0.021(4) 0.019(4) 0.041(7) -0.007(4) -0.012(4) 0.006(4)
C35 0.022(4) 0.013(4) 0.030(6) 0.002(4) 0.007(4) 0.009(3)
C36 0.040(5) 0.016(4) 0.035(7) 0.000(4) -0.004(5) 0.017(4)
C37 0.034(5) 0.013(4) 0.032(7) 0.005(4) 0.002(4) 0.012(4)
C38 0.035(5) 0.025(4) 0.041(8) 0.003(4) 0.004(5) 0.021(4)
C41 0.020(4) 0.023(5) 0.036(7) 0.002(4) 0.000(4) 0.013(4)
C42 0.024(5) 0.026(5) 0.058(8) -0.010(5) -0.002(5) 0.015(4)
C43 0.033(5) 0.029(5) 0.040(7) -0.010(5) -0.004(5) 0.022(4)
C44 0.022(4) 0.021(4) 0.038(7) -0.001(4) -0.002(4) 0.012(4)
C45 0.025(5) 0.024(5) 0.053(9) 0.009(5) 0.014(5) 0.008(4)
C46 0.019(4) 0.032(5) 0.081(9) 0.008(6) 0.012(6) 0.006(4)
C47 0.027(5) 0.054(7) 0.070(10) 0.014(6) 0.022(6) 0.010(5)
C48 0.016(5) 0.042(6) 0.073(10) -0.008(6) -0.003(5) 0.011(5)
N51 0.049(7) 0.067(9) 0.056(7) 0.007(7) 0.006(6) 0.008(6)
C51 0.049(7) 0.067(9) 0.056(7) 0.007(7) 0.006(6) 0.008(6)
C52 0.049(7) 0.067(9) 0.056(7) 0.007(7) 0.006(6) 0.008(6)
N61 0.049(7) 0.067(9) 0.056(7) 0.007(7) 0.006(6) 0.008(6)
C61 0.049(7) 0.067(9) 0.056(7) 0.007(7) 0.006(6) 0.008(6)
C62 0.049(7) 0.067(9) 0.056(7) 0.007(7) 0.006(6) 0.008(6)

loop_
_atom_type_symbol
_atom_type_description
_atom_type_scat_dispersion_real
_atom_type_scat_dispersion_imag
_atom_type_scat_source
C C 0.0033 0.0016 'International Tables Vol C Tables 4.2.6.8 and 6.1.1.4'
H H 0.0000 0.0000 'International Tables Vol C Tables 4.2.6.8 and 6.1.1.4'
Mo Mo -1.6832 0.6857 'International Tables Vol C Tables 4.2.6.8 and 6.1.1.4'
N N 0.0061 0.0033 'International Tables Vol C Tables 4.2.6.8 and 6.1.1.4'
O O 0.0106 0.0060 'International Tables Vol C Tables 4.2.6.8 and 6.1.1.4'

loop_
_geom_angle_atom_site_label_1
_geom_angle_atom_site_label_2
_geom_angle_atom_site_label_3
_geom_angle
_geom_angle_site_symmetry_3
_geom_angle_publ_flag
Mo1 O2 Mo1 157.2(5) 4_675 yes
O1 Mo1 O2 100.5(3) . ?
O1 Mo1 O11 164.2(2) . yes
O2 Mo1 O11 87.3(3) . ?
O1 Mo1 O21 93.1(3) . ?
O2 Mo1 O21 166.3(3) . yes
O11 Mo1 O21 79.9(2) . ?
O1 Mo1 N2 97.7(3) . ?
O2 Mo1 N2 91.83(19) . ?
O11 Mo1 N2 95.6(2) . ?
O21 Mo1 N2 84.5(2) . ?
O1 Mo1 N1 86.0(3) . ?
O2 Mo1 N1 91.66(19) . ?
O11 Mo1 N1 80.1(2) . ?
O21 Mo1 N1 91.0(2) . ?
N1 Mo1 N2 174.3(3) . yes
C11 O11 Mo1 131.0(5) . yes
O11 C11 C16 119.1(8) . ?
O11 C11 C12 121.4(7) . ?
C16 C11 C12 119.5(7) . ?
C13 C12 C11 116.7(7) . ?
C13 C12 C31 122.5(8) . ?
C11 C12 C31 120.9(7) . ?
C14 C13 C12 125.3(9) . ?
C14 C13 H13 117.4 . ?
C12 C13 H13 117.4 . ?
C15 C14 C13 116.7(7) . ?
C15 C14 C35 121.2(8) . ?
C13 C14 C35 121.8(8) . ?
C14 C15 C16 121.5(8) . ?
C14 C15 H15 119.3 . ?
C16 C15 H15 119.3 . ?
C15 C16 C11 120.4(8) . ?
C15 C16 C17 117.1(7) . ?
C11 C16 C17 122.5(7) . ?
N1 C17 C16 127.7(7) . ?
N1 C17 H17 116.2 . ?
C16 C17 H17 116.2 . ?
C17 N1 C101 115.4(7) . yes
C17 N1 Mo1 125.6(6) . yes
C101 N1 Mo1 118.7(5) . yes
N1 C101 C102 110.5(6) . ?
N1 C101 H101 109.5 . ?
C102 C101 H101 109.5 . ?
N1 C101 H102 109.5 . ?
C102 C101 H102 109.5 . ?
H101 C101 H102 108.1 . ?
C101 C102 C103 112.3(6) . ?
C101 C102 H103 109.1 . ?
C103 C102 H103 109.1 . ?
C101 C102 H104 109.1 . ?
C103 C102 H104 109.1 . ?
H103 C102 H104 107.9 . ?
O103 C103 C102 107.0(6) . ?
O103 C103 H105 110.3 . ?
C102 C103 H105 110.3 . ?
O103 C103 H106 110.3 . ?
C102 C103 H106 110.3 . ?
H105 C103 H106 108.6 . ?
C103 O103 C104 112.7(6) . ?
O103 C104 H107 109.5 . ?
O103 C104 H108 109.5 . ?
H107 C104 H108 109.5 . ?
O103 C104 H109 109.5 . ?
H107 C104 H109 109.5 . ?
H108 C104 H109 109.5 . ?
C21 O21 Mo1 131.0(4) . yes
O21 C21 C26 121.8(7) . ?
O21 C21 C22 120.3(6) . ?
C26 C21 C22 117.9(6) . ?
C23 C22 C21 117.3(7) . ?
C23 C22 C41 121.7(7) . ?
C21 C22 C41 121.0(6) . ?
C22 C23 C24 125.6(8) . ?
C22 C23 H23 117.2 . ?
C24 C23 H23 117.2 . ?
C25 C24 C23 116.1(7) . ?
C25 C24 C45 124.1(7) . ?
C23 C24 C45 119.7(7) . ?
C24 C25 C26 121.8(7) . ?
C24 C25 H25 119.1 . ?
C26 C25 H25 119.1 . ?
C25 C26 C21 121.2(7) . ?
C25 C26 C27 116.2(7) . ?
C21 C26 C27 122.5(7) . ?
N2 C27 C26 129.9(7) . ?
N2 C27 H27 115.1 . ?
C26 C27 H27 115.1 . ?
C27 N2 C201 113.6(6) . yes
C27 N2 Mo1 122.8(5) . yes
C201 N2 Mo1 123.1(5) . yes
N2 C201 C212 116.4(14) . ?
N2 C201 C202 109.7(11) . ?
N2 C201 H201 109.7 . ?
C202 C201 H201 109.7 . ?
N2 C201 H202 109.7 . ?
C202 C201 H202 109.7 . ?
H201 C201 H202 108.2 . ?
C203 C202 C201 113(3) . ?
C203 C202 H203 109.0 . ?
C201 C202 H203 109.0 . ?
C203 C202 H204 109.0 . ?
C201 C202 H204 109.0 . ?
H203 C202 H204 107.8 . ?
O203 C203 C202 107.0(7) . ?
O203 C203 H205 110.3 . ?
C202 C203 H205 110.3 . ?
O203 C203 H206 110.3 . ?
C202 C203 H206 110.3 . ?
H205 C203 H206 108.6 . ?
C203 O203 C204 112.5(6) . ?
O203 C204 H207 109.5 . ?
O203 C204 H208 109.5 . ?
H207 C204 H208 109.5 . ?
O203 C204 H209 109.5 . ?
H207 C204 H209 109.5 . ?
H208 C204 H209 109.5 . ?
C201 C212 C213 108.1(19) . ?
C201 C212 H213 110.1 . ?
C213 C212 H213 110.1 . ?
C201 C212 H214 110.1 . ?
C213 C212 H214 110.1 . ?
H213 C212 H214 108.4 . ?
O213 C213 C212 107.0(7) . ?
O213 C213 H215 110.3 . ?
C212 C213 H215 110.3 . ?
O213 C213 H216 110.3 . ?
C212 C213 H216 110.3 . ?
H215 C213 H216 108.6 . ?
C213 O213 C214 112.5(6) . ?
O213 C214 H217 109.5 . ?
O213 C214 H218 109.5 . ?
H217 C214 H218 109.5 . ?
O213 C214 H219 109.5 . ?
H217 C214 H219 109.5 . ?
H218 C214 H219 109.5 . ?
C32 C31 C12 112.0(7) . ?
C32 C31 C33 107.2(8) . ?
C12 C31 C33 110.4(7) . ?
C32 C31 C34 108.0(7) . ?
C12 C31 C34 108.8(7) . ?
C33 C31 C34 110.3(7) . ?
C31 C32 H321 109.5 . ?
C31 C32 H322 109.5 . ?
H321 C32 H322 109.5 . ?
C31 C32 H323 109.5 . ?
H321 C32 H323 109.5 . ?
H322 C32 H323 109.5 . ?
C31 C33 H331 109.5 . ?
C31 C33 H332 109.5 . ?
H331 C33 H332 109.5 . ?
C31 C33 H333 109.5 . ?
H331 C33 H333 109.5 . ?
H332 C33 H333 109.5 . ?
C31 C34 H341 109.5 . ?
C31 C34 H342 109.5 . ?
H341 C34 H342 109.5 . ?
C31 C34 H343 109.5 . ?
H341 C34 H343 109.5 . ?
H342 C34 H343 109.5 . ?
C37 C35 C38 110.4(7) . ?
C37 C35 C14 111.4(7) . ?
C38 C35 C14 107.9(6) . ?
C37 C35 C36 108.1(7) . ?
C38 C35 C36 108.8(7) . ?
C14 C35 C36 110.2(7) . ?
C35 C36 H361 109.5 . ?
C35 C36 H362 109.5 . ?
H361 C36 H362 109.5 . ?
C35 C36 H363 109.5 . ?
H361 C36 H363 109.5 . ?
H362 C36 H363 109.5 . ?
C35 C37 H371 109.5 . ?
C35 C37 H372 109.5 . ?
H371 C37 H372 109.5 . ?
C35 C37 H373 109.5 . ?
H371 C37 H373 109.5 . ?
H372 C37 H373 109.5 . ?
C35 C38 H381 109.5 . ?
C35 C38 H382 109.5 . ?
H381 C38 H382 109.5 . ?
C35 C38 H383 109.5 . ?
H381 C38 H383 109.5 . ?
H382 C38 H383 109.5 . ?
C42 C41 C43 108.5(8) . ?
C42 C41 C22 111.8(7) . ?
C43 C41 C22 110.4(7) . ?
C42 C41 C44 107.2(7) . ?
C43 C41 C44 110.6(7) . ?
C22 C41 C44 108.3(7) . ?
C41 C42 H421 109.5 . ?
C41 C42 H422 109.5 . ?
H421 C42 H422 109.5 . ?
C41 C42 H423 109.5 . ?
H421 C42 H423 109.5 . ?
H422 C42 H423 109.5 . ?
C41 C43 H431 109.5 . ?
C41 C43 H432 109.5 . ?
H431 C43 H432 109.5 . ?
C41 C43 H433 109.5 . ?
H431 C43 H433 109.5 . ?
H432 C43 H433 109.5 . ?
C41 C44 H441 109.5 . ?
C41 C44 H442 109.5 . ?
H441 C44 H442 109.5 . ?
C41 C44 H443 109.5 . ?
H441 C44 H443 109.5 . ?
H442 C44 H443 109.5 . ?
C47 C45 C48 110.5(9) . ?
C47 C45 C24 110.2(9) . ?
C48 C45 C24 109.5(8) . ?
C47 C45 C46 107.9(9) . ?
C48 C45 C46 107.7(9) . ?
C24 C45 C46 111.0(7) . ?
C45 C46 H461 109.5 . ?
C45 C46 H462 109.5 . ?
H461 C46 H462 109.5 . ?
C45 C46 H463 109.5 . ?
H461 C46 H463 109.5 . ?
H462 C46 H463 109.5 . ?
C45 C47 H471 109.5 . ?
C45 C47 H472 109.5 . ?
H471 C47 H472 109.5 . ?
C45 C47 H473 109.5 . ?
H471 C47 H473 109.5 . ?
H472 C47 H473 109.5 . ?
C45 C48 H481 109.5 . ?
C45 C48 H482 109.5 . ?
H481 C48 H482 109.5 . ?
C45 C48 H483 109.5 . ?
H481 C48 H483 109.5 . ?
H482 C48 H483 109.5 . ?
N51 C51 C52 177(4) . ?
C51 C52 H521 109.5 . ?
C51 C52 H522 109.5 . ?
H521 C52 H522 109.5 . ?
C51 C52 H523 109.5 . ?
H521 C52 H523 109.5 . ?
H522 C52 H523 109.5 . ?
N61 C61 C62 177(6) . ?
C61 C62 H621 109.5 . ?
C61 C62 H622 109.5 . ?
H621 C62 H622 109.5 . ?
C61 C62 H623 109.5 . ?
H621 C62 H623 109.5 . ?
H622 C62 H623 109.5 . ?

loop_
_geom_bond_atom_site_label_1
_geom_bond_atom_site_label_2
_geom_bond_distance
_geom_bond_publ_flag
Mo1 O1 1.694(6) yes
Mo1 O2 1.8883(18) yes
Mo1 O11 2.054(6) yes
Mo1 O21 2.063(5) yes
Mo1 N1 2.182(6) yes
Mo1 N2 2.155(6) yes
O11 C11 1.337(9) yes
C11 C16 1.412(11) ?
C11 C12 1.421(12) ?
C12 C13 1.396(10) ?
C12 C31 1.535(11) ?
C13 C14 1.394(12) ?
C13 H13 0.95 ?
C14 C15 1.382(12) ?
C14 C35 1.539(10) ?
C15 C16 1.406(10) ?
C15 H15 0.95 ?
C16 C17 1.427(12) ?
C17 N1 1.303(10) yes
C17 H17 0.95 ?
N1 C101 1.490(11) ?
C101 C102 1.513(11) ?
C101 H101 0.99 ?
C101 H102 0.99 ?
C102 C103 1.514(9) ?
C102 H103 0.99 ?
C102 H104 0.99 ?
C103 O103 1.417(9) ?
C103 H105 0.99 ?
C103 H106 0.99 ?
O103 C104 1.421(9) ?
C104 H107 0.98 ?
C104 H108 0.98 ?
C104 H109 0.98 ?
O21 C21 1.311(8) yes
C21 C26 1.419(10) ?
C21 C22 1.437(10) ?
C22 C23 1.378(11) ?
C22 C41 1.542(11) ?
C23 C24 1.409(12) ?
C23 H23 0.95 ?
C24 C25 1.374(11) ?
C24 C45 1.538(11) ?
C25 C26 1.402(10) ?
C25 H25 0.95 ?
C26 C27 1.447(10) ?
C27 N2 1.294(10) yes
C27 H27 0.95 ?
N2 C201 1.493(10) ?
C201 C212 1.50(3) ?
C201 C202 1.54(4) ?
C201 H201 0.99 ?
C201 H202 0.99 ?
C202 C203 1.514(9) ?
C202 H203 0.99 ?
C202 H204 0.99 ?
C203 O203 1.418(9) ?
C203 H205 0.99 ?
C203 H206 0.99 ?
O203 C204 1.424(9) ?
C204 H207 0.98 ?
C204 H208 0.98 ?
C204 H209 0.98 ?
C212 C213 1.514(9) ?
C212 H213 0.99 ?
C212 H214 0.99 ?
C213 O213 1.418(9) ?
C213 H215 0.99 ?
C213 H216 0.99 ?
O213 C214 1.423(9) ?
C214 H217 0.98 ?
C214 H218 0.98 ?
C214 H219 0.98 ?
C31 C32 1.534(13) ?
C31 C33 1.537(11) ?
C31 C34 1.537(12) ?
C32 H321 0.98 ?
C32 H322 0.98 ?
C32 H323 0.98 ?
C33 H331 0.98 ?
C33 H332 0.98 ?
C33 H333 0.98 ?
C34 H341 0.98 ?
C34 H342 0.98 ?
C34 H343 0.98 ?
C35 C37 1.525(13) ?
C35 C38 1.534(11) ?
C35 C36 1.545(12) ?
C36 H361 0.98 ?
C36 H362 0.98 ?
C36 H363 0.98 ?
C37 H371 0.98 ?
C37 H372 0.98 ?
C37 H373 0.98 ?
C38 H381 0.98 ?
C38 H382 0.98 ?
C38 H383 0.98 ?
C41 C42 1.529(11) ?
C41 C43 1.530(13) ?
C41 C44 1.556(13) ?
C42 H421 0.98 ?
C42 H422 0.98 ?
C42 H423 0.98 ?
C43 H431 0.98 ?
C43 H432 0.98 ?
C43 H433 0.98 ?
C44 H441 0.98 ?
C44 H442 0.98 ?
C44 H443 0.98 ?
C45 C47 1.521(15) ?
C45 C48 1.530(15) ?
C45 C46 1.542(12) ?
C46 H461 0.98 ?
C46 H462 0.98 ?
C46 H463 0.98 ?
C47 H471 0.98 ?
C47 H472 0.98 ?
C47 H473 0.98 ?
C48 H481 0.98 ?
C48 H482 0.98 ?
C48 H483 0.98 ?
N51 C51 1.10(4) ?
C51 C52 1.46(3) ?
C52 H521 0.98 ?
C52 H522 0.98 ?
C52 H523 0.98 ?
N61 C61 1.10(4) ?
C61 C62 1.46(3) ?
C62 H621 0.98 ?
C62 H622 0.98 ?
C62 H623 0.98 ?

loop_
_geom_torsion_atom_site_label_1
_geom_torsion_atom_site_label_2
_geom_torsion_atom_site_label_3
_geom_torsion_atom_site_label_4
_geom_torsion
_geom_torsion_site_symmetry_1
_geom_torsion_publ_flag
Mo1 O2 Mo1 O1 -15.84(18) 4_675 ?
Mo1 O2 Mo1 O11 150.39(15) 4_675 ?
Mo1 O2 Mo1 O21 171.7(6) 4_675 ?
Mo1 O2 Mo1 N2 -114.0(2) 4_675 ?
Mo1 O2 Mo1 N1 70.4(2) 4_675 ?
Mo1 O11 C11 C16 38.7(9) . ?
Mo1 O11 C11 C12 -144.1(6) . ?
O11 C11 C12 C13 -177.2(7) . ?
C16 C11 C12 C13 0.0(10) . ?
O11 C11 C12 C31 1.8(11) . ?
C16 C11 C12 C31 179.0(7) . ?
C11 C12 C13 C14 1.7(11) . ?
C31 C12 C13 C14 -177.3(7) . ?
C12 C13 C14 C15 -2.4(12) . ?
C12 C13 C14 C35 -176.5(7) . ?
C13 C14 C15 C16 1.2(11) . ?
C35 C14 C15 C16 175.4(7) . ?
C14 C15 C16 C11 0.3(11) . ?
C14 C15 C16 C17 178.1(7) . ?
O11 C11 C16 C15 176.3(7) . ?
C12 C11 C16 C15 -1.0(11) . ?
O11 C11 C16 C17 -1.3(11) . ?
C12 C11 C16 C17 -178.6(7) . ?
C15 C16 C17 N1 168.8(8) . ?
C11 C16 C17 N1 -13.5(13) . ?
C16 C17 N1 C101 -179.3(7) . yes
C16 C17 N1 Mo1 -5.8(12) . yes
C17 N1 C101 C102 83.6(8) . ?
Mo1 N1 C101 C102 -90.3(6) . ?
N1 C101 C102 C103 175.1(6) . ?
C101 C102 C103 O103 -179.7(6) . ?
C102 C103 O103 C104 178.1(7) . ?
Mo1 O21 C21 C26 -22.8(14) . ?
Mo1 O21 C21 C22 159.8(7) . ?
O21 C21 C22 C23 -179.8(9) . ?
C26 C21 C22 C23 2.7(13) . ?
O21 C21 C22 C41 0.4(14) . ?
C26 C21 C22 C41 -177.1(9) . ?
C21 C22 C23 C24 -1.8(15) . ?
C41 C22 C23 C24 178.0(9) . ?
C22 C23 C24 C25 -0.1(15) . ?
C22 C23 C24 C45 -178.9(9) . ?
C23 C24 C25 C26 1.1(15) . ?
C45 C24 C25 C26 179.8(9) . ?
C24 C25 C26 C21 -0.1(16) . ?
C24 C25 C26 C27 -176.9(9) . ?
O21 C21 C26 C25 -179.3(9) . ?
C22 C21 C26 C25 -1.8(15) . ?
O21 C21 C26 C27 -2.8(15) . ?
C22 C21 C26 C27 174.7(9) . ?
C25 C26 C27 N2 -175.6(10) . ?
C21 C26 C27 N2 7.8(16) . ?
C26 C27 N2 C201 -176.6(9) . yes
C26 C27 N2 Mo1 10.9(13) . yes
C27 N2 C201 C212 75(2) . ?
Mo1 N2 C201 C212 -112.3(19) . ?
C27 N2 C201 C202 81.5(17) . ?
Mo1 N2 C201 C202 -106.0(16) . ?
N2 C201 C202 C203 -178.4(14) . ?
C201 C202 C203 O203 68(3) . ?
C202 C203 O203 C204 -173(2) . ?
N2 C201 C212 C213 -167.3(18) . ?
C201 C212 C213 O213 -177(2) . ?
C212 C213 O213 C214 176(2) . ?
C13 C12 C31 C32 -2.2(11) . ?
C11 C12 C31 C32 178.8(7) . ?
C13 C12 C31 C33 117.2(8) . ?
C11 C12 C31 C33 -61.8(10) . ?
C13 C12 C31 C34 -121.6(8) . ?
C11 C12 C31 C34 59.4(9) . ?
C15 C14 C35 C37 151.1(7) . ?
C13 C14 C35 C37 -35.0(10) . ?
C15 C14 C35 C38 -87.6(9) . ?
C13 C14 C35 C38 86.3(10) . ?
C15 C14 C35 C36 31.1(10) . ?
C13 C14 C35 C36 -155.1(8) . ?
C23 C22 C41 C42 2.0(13) . ?
C21 C22 C41 C42 -178.2(9) . ?
C23 C22 C41 C43 122.9(9) . ?
C21 C22 C41 C43 -57.4(11) . ?
C23 C22 C41 C44 -115.8(9) . ?
C21 C22 C41 C44 63.9(10) . ?
C25 C24 C45 C47 122.3(11) . ?
C23 C24 C45 C47 -59.0(12) . ?
C25 C24 C45 C48 -116.0(11) . ?
C23 C24 C45 C48 62.7(13) . ?
C25 C24 C45 C46 2.9(16) . ?
C23 C24 C45 C46 -178.4(10) . ?
